data_7155267
loop_
_publ_author_name
'Desroches, Justine'
'Tremblay, Ariane'
'Paquin, Jean-Fran\,cois'

_publ_section_title
;
 Racemic and enantioselective metal-catalyzed synthesis of SF5-containing
 diarylmethanols.
;
_journal_issue 37
_journal_name_full 'Organic &amp; biomolecular chemistry'
_journal_page_first 8764
_journal_page_last 8780
_journal_paper_doi 10.1039/c6ob01663d
_journal_volume 14
_journal_year 2016
_chemical_absolute_configuration ad
_chemical_formula_moiety 'C13 H10 Cl F5 O S'
_chemical_formula_sum 'C13 H10 Cl F5 O S'
_chemical_formula_weight 344.72
_chemical_name_systematic '(R)-(4-Chlorophenyl)(4-(pentafluorosulfanyl)phenyl)methanol '
_space_group_crystal_system orthorhombic
_space_group_IT_number 19
_space_group_name_Hall 'P 2ac 2ab'
_space_group_name_H-M_alt 'P 21 21 21'
_symmetry_space_group_name_Hall 'P 2ac 2ab'
_symmetry_space_group_name_H-M 'P 21 21 21'
_atom_sites_solution_hydrogens mixed
_audit_creation_date 2015-12-01
_audit_creation_method
;
Olex2 1.2
(compiled 2015.09.30 svn.r3233 for OlexSys, GUI svn.r5103)
;
_audit_update_record
;
2016-08-01 deposited with the CCDC.
2016-08-19 downloaded from the CCDC.
;
_cell_angle_alpha 90
_cell_angle_beta 90
_cell_angle_gamma 90
_cell_formula_units_Z 4
_cell_length_a 5.1495(2)
_cell_length_b 9.3429(3)
_cell_length_c 27.7278(8)
_cell_measurement_reflns_used 9836
_cell_measurement_temperature 100
_cell_measurement_theta_max 72.113
_cell_measurement_theta_min 4.733
_cell_volume 1334.02(8)
_computing_cell_refinement
;
SAINT (2013) V8.35A; Integration Software for Single Crystal Data.
Bruker AXS Inc., Madison, WI 53719-1173.
;
_computing_data_collection
;
APEX 2 (2013) Bruker AXS Inc., Madison, WI 53719-1173.
;
_computing_data_reduction
;
SAINT (2013) V8.35A; Integration Software for Single Crystal Data.
Bruker AXS Inc., Madison, WI 53719-1173.
;
_computing_molecular_graphics 'Olex2 (Dolomanov et al., 2009)'
_computing_publication_material 'Olex2 (Dolomanov et al., 2009)'
_computing_structure_refinement 'XL (Sheldrick, 2008)'
_computing_structure_solution 'XT (Sheldrick, 2015)'
_diffrn_ambient_temperature 100
_diffrn_detector 'CCD area detector'
_diffrn_detector_area_resol_mean 8.3
_diffrn_detector_type 'Bruker APEX2 CCD'
_diffrn_measured_fraction_theta_full 0.979
_diffrn_measured_fraction_theta_max 0.977
_diffrn_measurement_device 'three-circle diffractometer'
_diffrn_measurement_device_type 'Bruker Smart APEX'
_diffrn_measurement_method '\w scans'
_diffrn_radiation_collimation 'Focusing mirrors'
_diffrn_radiation_monochromator 'Quazar MX Mirror Optics'
_diffrn_radiation_probe x-ray
_diffrn_radiation_type CuK\a
_diffrn_radiation_wavelength 1.54178
_diffrn_reflns_av_R_equivalents 0.0215
_diffrn_reflns_av_unetI/netI 0.0093
_diffrn_reflns_Laue_measured_fraction_full 0.979
_diffrn_reflns_Laue_measured_fraction_max 0.977
_diffrn_reflns_limit_h_max 6
_diffrn_reflns_limit_h_min -6
_diffrn_reflns_limit_k_max 9
_diffrn_reflns_limit_k_min -11
_diffrn_reflns_limit_l_max 34
_diffrn_reflns_limit_l_min -34
_diffrn_reflns_number 27044
_diffrn_reflns_point_group_measured_fraction_full 0.983
_diffrn_reflns_point_group_measured_fraction_max 0.979
_diffrn_reflns_theta_full 67.679
_diffrn_reflns_theta_max 72.106
_diffrn_reflns_theta_min 4.995
_diffrn_source 'Microfocus Source'
_diffrn_source_target Cu
_diffrn_source_type 'Incoatec I\mS High Brilliance Microsource'
_exptl_absorpt_coefficient_mu 4.551
_exptl_absorpt_correction_T_max 0.7535
_exptl_absorpt_correction_T_min 0.5673
_exptl_absorpt_correction_type multi-scan
_exptl_absorpt_process_details
;
SADABS-2014/5 (Bruker,2014/5) was used for absorption correction.
wR2(int) was 0.1031 before and 0.0322 after correction.
The Ratio of minimum to maximum transmission is 0.7529.
The \l/2 correction factor is 0.00150.
;
_exptl_crystal_colour 'clear light colourless'
_exptl_crystal_colour_lustre clear
_exptl_crystal_colour_modifier light
_exptl_crystal_colour_primary colourless
_exptl_crystal_density_diffrn 1.716
_exptl_crystal_description Fragment
_exptl_crystal_F_000 696
_exptl_crystal_preparation 'synthesized by the autors'
_exptl_crystal_recrystallization_method 'crystallized from CHCl3'
_exptl_crystal_size_max 0.11
_exptl_crystal_size_mid 0.1
_exptl_crystal_size_min 0.05
_refine_diff_density_max 0.348
_refine_diff_density_min -0.219
_refine_diff_density_rms 0.041
_refine_ls_abs_structure_details
;
 Flack x determined using 1031 quotients [(I+)-(I-)]/[(I+)+(I-)]
 (Parsons, Flack and Wagner, Acta Cryst. B69 (2013) 249-259).
;
_refine_ls_abs_structure_Flack 0.006(3)
_refine_ls_extinction_method none
_refine_ls_goodness_of_fit_ref 1.097
_refine_ls_hydrogen_treatment mixed
_refine_ls_matrix_type full
_refine_ls_number_parameters 194
_refine_ls_number_reflns 2576
_refine_ls_number_restraints 0
_refine_ls_restrained_S_all 1.097
_refine_ls_R_factor_all 0.0196
_refine_ls_R_factor_gt 0.0196
_refine_ls_shift/su_max 0.001
_refine_ls_shift/su_mean 0.000
_refine_ls_structure_factor_coef Fsqd
_refine_ls_weighting_details 'w=1/[\s^2^(Fo^2^)+(0.0309P)^2^+0.4222P] where P=(Fo^2^+2Fc^2^)/3'
_refine_ls_weighting_scheme calc
_refine_ls_wR_factor_gt 0.0522
_refine_ls_wR_factor_ref 0.0522
_reflns_Friedel_coverage 0.675
_reflns_Friedel_fraction_full 0.989
_reflns_Friedel_fraction_max 0.982
_reflns_number_gt 2576
_reflns_number_total 2576
_reflns_threshold_expression 'I > 2\s(I)'
_cod_data_source_file c6ob01663d2.cif
_cod_data_source_block paqun2
_cod_depositor_comments
;
The following automatic conversions were performed:

'_diffrn_radiation_probe' value 'X-ray' changed to 'x-ray' according
to
/usr/data/users/saulius/crontab/automatic-downloads/rss-feeds/RSC/lib/dictionaries/cif_core.dic
dictionary named 'cif_core.dic' version 2.4.2 from 2011-04-26.

Automatic conversion script
Id: cif_fix_values 4268 2015-11-12 08:31:59Z antanas 

 Adding full bibliography for 7155267.cif.

 Adding full bibliography for 7155267.cif.
;
_cod_database_code 7155267
_shelx_space_group_comment
;
The symmetry employed for this shelxl refinement is uniquely defined
by the following loop, which should always be used as a source of
symmetry information in preference to the above space-group names.
They are only intended as comments.
;
_olex2_refinement_description
;
1. Fixed Uiso
 At 1.2 times of:
  All C(H) groups
2.a Ternary CH refined with riding coordinates:
 C1(H1A)
2.b Aromatic/amide H refined with riding coordinates:
 C3(H3), C4(H4), C6(H6), C7(H7), C9(H9), C10(H10), C12(H12), C13(H13)
;
_shelx_shelxl_version_number 2014/7
_olex2_date_sample_data_collection 2015-11-30
_olex2_date_sample_submission 2015-12-04
_olex2_exptl_crystal_mounting_method 'mounted on a cryoloop'
_olex2_submission_original_sample_id JD-7-092-F3
_olex2_submission_special_instructions 'No special instructions were received'

loop_
_space_group_symop_operation_xyz
'x, y, z'
'-x+1/2, -y, z+1/2'
'-x, y+1/2, -z+1/2'
'x+1/2, -y+1/2, -z'

loop_
_atom_site_label
_atom_site_type_symbol
_atom_site_fract_x
_atom_site_fract_y
_atom_site_fract_z
_atom_site_U_iso_or_equiv
_atom_site_adp_type
_atom_site_occupancy
_atom_site_site_symmetry_order
_atom_site_calc_flag
_atom_site_refinement_flags_posn
Cl1 Cl -0.10734(10) 0.18526(5) 0.41023(2) 0.01939(12) Uani 1 1 d .
S1 S 0.64747(9) 1.07832(5) 0.27049(2) 0.01409(12) Uani 1 1 d .
F1 F 0.6312(2) 1.18543(12) 0.22583(4) 0.0216(2) Uani 1 1 d .
F2 F 0.7937(2) 0.97119(13) 0.23529(4) 0.0224(3) Uani 1 1 d .
F3 F 0.9169(2) 1.15044(13) 0.28375(4) 0.0221(3) Uani 1 1 d .
F4 F 0.5009(3) 1.19622(13) 0.30097(4) 0.0240(3) Uani 1 1 d .
F5 F 0.3774(2) 1.01412(13) 0.25323(4) 0.0247(3) Uani 1 1 d .
O1 O 0.6611(3) 0.71382(15) 0.48348(5) 0.0165(3) Uani 1 1 d .
C1 C 0.6979(4) 0.6503(2) 0.43685(6) 0.0138(4) Uani 1 1 d .
H1A H 0.8686 0.6039 0.4363 0.017 Uiso 1 1 calc R
C2 C 0.4907(4) 0.5356(2) 0.43022(6) 0.0131(4) Uani 1 1 d .
C3 C 0.3817(4) 0.4667(2) 0.47006(6) 0.0157(4) Uani 1 1 d .
H3 H 0.4334 0.4932 0.5009 0.019 Uiso 1 1 calc R
C4 C 0.1976(4) 0.3594(2) 0.46447(7) 0.0165(4) Uani 1 1 d .
H4 H 0.1251 0.3149 0.4913 0.020 Uiso 1 1 calc R
C5 C 0.1235(4) 0.31969(19) 0.41830(6) 0.0150(3) Uani 1 1 d .
C6 C 0.2291(4) 0.3852(2) 0.37799(7) 0.0165(4) Uani 1 1 d .
H6 H 0.1772 0.3577 0.3472 0.020 Uiso 1 1 calc R
C7 C 0.4132(4) 0.4923(2) 0.38403(6) 0.0147(4) Uani 1 1 d .
H7 H 0.4860 0.5359 0.3571 0.018 Uiso 1 1 calc R
C8 C 0.6901(4) 0.7623(2) 0.39704(7) 0.0134(4) Uani 1 1 d .
C9 C 0.8755(4) 0.7597(2) 0.36053(7) 0.0155(4) Uani 1 1 d .
H9 H 1.0085 0.6925 0.3617 0.019 Uiso 1 1 calc R
C10 C 0.8649(4) 0.8562(2) 0.32240(6) 0.0160(4) Uani 1 1 d .
H10 H 0.9902 0.8541 0.2982 0.019 Uiso 1 1 calc R
C11 C 0.6658(4) 0.95543(19) 0.32084(6) 0.0128(4) Uani 1 1 d .
C12 C 0.4789(4) 0.9612(2) 0.35727(7) 0.0150(4) Uani 1 1 d .
H12 H 0.3464 1.0288 0.3561 0.018 Uiso 1 1 calc R
C13 C 0.4934(4) 0.8646(2) 0.39525(7) 0.0153(4) Uani 1 1 d .
H13 H 0.3705 0.8683 0.4198 0.018 Uiso 1 1 calc R
H1 H 0.790(5) 0.744(3) 0.4910(10) 0.023(7) Uiso 1 1 d .

loop_
_atom_site_aniso_label
_atom_site_aniso_U_11
_atom_site_aniso_U_22
_atom_site_aniso_U_33
_atom_site_aniso_U_23
_atom_site_aniso_U_13
_atom_site_aniso_U_12
Cl1 0.0251(2) 0.0178(2) 0.0153(2) -0.00027(15) -0.00158(18) -0.00766(19)
S1 0.0143(2) 0.0139(2) 0.0140(2) 0.00168(16) -0.00006(17) -0.00033(17)
F1 0.0249(6) 0.0210(6) 0.0188(5) 0.0070(4) 0.0001(5) 0.0010(5)
F2 0.0304(7) 0.0223(6) 0.0146(5) -0.0007(5) 0.0024(5) 0.0056(5)
F3 0.0206(6) 0.0235(6) 0.0223(6) 0.0053(4) -0.0018(5) -0.0086(5)
F4 0.0316(7) 0.0168(6) 0.0235(6) 0.0037(5) 0.0077(5) 0.0078(5)
F5 0.0190(6) 0.0298(6) 0.0254(6) 0.0082(5) -0.0081(5) -0.0055(6)
O1 0.0160(7) 0.0199(7) 0.0135(6) -0.0033(5) -0.0012(6) -0.0030(6)
C1 0.0131(8) 0.0159(9) 0.0125(8) -0.0016(7) -0.0004(7) 0.0016(7)
C2 0.0140(8) 0.0112(8) 0.0142(9) 0.0001(7) -0.0009(7) 0.0035(7)
C3 0.0208(9) 0.0148(8) 0.0117(8) 0.0006(6) -0.0033(7) 0.0009(8)
C4 0.0223(10) 0.0154(9) 0.0120(8) 0.0022(7) 0.0004(7) -0.0008(8)
C5 0.0169(9) 0.0117(8) 0.0163(8) -0.0011(7) -0.0009(8) 0.0002(8)
C6 0.0222(10) 0.0157(9) 0.0115(8) -0.0019(7) -0.0015(7) 0.0013(8)
C7 0.0179(9) 0.0144(9) 0.0119(8) 0.0009(6) 0.0022(7) 0.0000(8)
C8 0.0129(8) 0.0127(9) 0.0147(8) -0.0017(7) -0.0025(7) -0.0031(7)
C9 0.0127(8) 0.0153(8) 0.0185(8) -0.0012(7) 0.0004(8) 0.0020(7)
C10 0.0140(8) 0.0162(9) 0.0177(8) -0.0014(7) 0.0026(8) 0.0009(8)
C11 0.0133(8) 0.0115(8) 0.0137(8) 0.0007(6) -0.0015(7) -0.0028(7)
C12 0.0125(8) 0.0144(9) 0.0182(9) -0.0018(7) 0.0000(7) 0.0020(7)
C13 0.0139(9) 0.0167(9) 0.0152(9) -0.0018(7) 0.0026(7) -0.0016(7)

loop_
_atom_type_symbol
_atom_type_description
_atom_type_scat_dispersion_real
_atom_type_scat_dispersion_imag
_atom_type_scat_source
C C 0.0181 0.0091 'International Tables Vol C Tables 4.2.6.8 and 6.1.1.4'
H H 0.0000 0.0000 'International Tables Vol C Tables 4.2.6.8 and 6.1.1.4'
Cl Cl 0.3639 0.7018 'International Tables Vol C Tables 4.2.6.8 and 6.1.1.4'
F F 0.0727 0.0534 'International Tables Vol C Tables 4.2.6.8 and 6.1.1.4'
O O 0.0492 0.0322 'International Tables Vol C Tables 4.2.6.8 and 6.1.1.4'
S S 0.3331 0.5567 'International Tables Vol C Tables 4.2.6.8 and 6.1.1.4'

loop_
_geom_angle_atom_site_label_1
_geom_angle_atom_site_label_2
_geom_angle_atom_site_label_3
_geom_angle
F1 S1 C11 179.51(8)
F2 S1 F1 86.75(6)
F2 S1 F5 89.54(7)
F2 S1 C11 92.83(7)
F3 S1 F1 87.67(6)
F3 S1 F2 89.74(7)
F3 S1 F5 175.19(7)
F3 S1 C11 92.58(7)
F4 S1 F1 87.30(6)
F4 S1 F2 174.04(7)
F4 S1 F3 89.86(7)
F4 S1 F5 90.36(7)
F4 S1 C11 93.12(7)
F5 S1 F1 87.54(6)
F5 S1 C11 92.20(7)
C1 O1 H1 107(2)
O1 C1 H1A 108.4
O1 C1 C2 107.91(14)
O1 C1 C8 111.43(15)
C2 C1 H1A 108.4
C8 C1 H1A 108.4
C8 C1 C2 112.21(15)
C3 C2 C1 120.68(16)
C3 C2 C7 118.41(17)
C7 C2 C1 120.86(16)
C2 C3 H3 119.4
C4 C3 C2 121.26(17)
C4 C3 H3 119.4
C3 C4 H4 120.5
C5 C4 C3 118.97(17)
C5 C4 H4 120.5
C4 C5 Cl1 119.93(15)
C6 C5 Cl1 118.82(14)
C6 C5 C4 121.25(18)
C5 C6 H6 120.4
C5 C6 C7 119.26(17)
C7 C6 H6 120.4
C2 C7 H7 119.6
C6 C7 C2 120.85(17)
C6 C7 H7 119.6
C9 C8 C1 119.86(16)
C9 C8 C13 118.97(17)
C13 C8 C1 121.12(17)
C8 C9 H9 119.5
C10 C9 C8 121.00(18)
C10 C9 H9 119.5
C9 C10 H10 120.4
C11 C10 C9 119.17(18)
C11 C10 H10 120.4
C10 C11 S1 119.21(14)
C10 C11 C12 120.94(17)
C12 C11 S1 119.85(14)
C11 C12 H12 120.4
C13 C12 C11 119.11(17)
C13 C12 H12 120.4
C8 C13 H13 119.6
C12 C13 C8 120.79(18)
C12 C13 H13 119.6

loop_
_geom_bond_atom_site_label_1
_geom_bond_atom_site_label_2
_geom_bond_distance
Cl1 C5 1.7438(19)
S1 F1 1.5942(11)
S1 F2 1.5878(12)
S1 F3 1.5854(12)
S1 F4 1.5803(12)
S1 F5 1.5883(13)
S1 C11 1.8100(18)
O1 C1 1.435(2)
O1 H1 0.75(3)
C1 H1A 0.9800
C1 C2 1.523(3)
C1 C8 1.522(3)
C2 C3 1.396(3)
C2 C7 1.401(3)
C3 H3 0.9300
C3 C4 1.388(3)
C4 H4 0.9300
C4 C5 1.386(2)
C5 C6 1.385(3)
C6 H6 0.9300
C6 C7 1.389(3)
C7 H7 0.9300
C8 C9 1.392(3)
C8 C13 1.394(3)
C9 H9 0.9300
C9 C10 1.391(3)
C10 H10 0.9300
C10 C11 1.383(3)
C11 C12 1.396(3)
C12 H12 0.9300
C12 C13 1.388(3)
C13 H13 0.9300

loop_
_geom_hbond_atom_site_label_D
_geom_hbond_atom_site_label_H
_geom_hbond_atom_site_label_A
_geom_hbond_distance_DH
_geom_hbond_distance_HA
_geom_hbond_distance_DA
_geom_hbond_angle_DHA
_geom_hbond_site_symmetry_A
O1 H1 O1 0.75(3) 2.07(3) 2.8152(11) 168(3) 4_566

loop_
_geom_torsion_atom_site_label_1
_geom_torsion_atom_site_label_2
_geom_torsion_atom_site_label_3
_geom_torsion_atom_site_label_4
_geom_torsion
Cl1 C5 C6 C7 -179.97(15)
S1 C11 C12 C13 178.99(14)
F2 S1 C11 C10 26.67(16)
F2 S1 C11 C12 -152.90(15)
F3 S1 C11 C10 -63.20(16)
F3 S1 C11 C12 117.23(15)
F4 S1 C11 C10 -153.19(15)
F4 S1 C11 C12 27.23(16)
F5 S1 C11 C10 116.32(15)
F5 S1 C11 C12 -63.25(15)
O1 C1 C2 C3 -26.6(2)
O1 C1 C2 C7 156.22(17)
O1 C1 C8 C9 135.01(17)
O1 C1 C8 C13 -47.7(2)
C1 C2 C3 C4 -178.33(17)
C1 C2 C7 C6 178.36(18)
C1 C8 C9 C10 176.63(17)
C1 C8 C13 C12 -176.16(16)
C2 C1 C8 C9 -103.9(2)
C2 C1 C8 C13 73.4(2)
C2 C3 C4 C5 0.6(3)
C3 C2 C7 C6 1.1(3)
C3 C4 C5 Cl1 180.00(15)
C3 C4 C5 C6 -0.2(3)
C4 C5 C6 C7 0.2(3)
C5 C6 C7 C2 -0.7(3)
C7 C2 C3 C4 -1.0(3)
C8 C1 C2 C3 -149.70(18)
C8 C1 C2 C7 33.1(2)
C8 C9 C10 C11 -0.3(3)
C9 C8 C13 C12 1.1(3)
C9 C10 C11 S1 -178.57(14)
C9 C10 C11 C12 1.0(3)
C10 C11 C12 C13 -0.6(3)
C11 C12 C13 C8 -0.5(3)
C13 C8 C9 C10 -0.7(3)
